data_4116350
loop_
_publ_author_name
'Hiroyuki Furuta'
'Tomoya Ishizuka'
'Atsuhiro Osuka'
'Takuji Ogawa'

_publ_contact_author_address
;
    Department of Chemistry, Graduate School of Science, Kyoto University,
 Kyoto 606-8502, Japan
;
_publ_contact_author_email ' hfuruta@kuchem.kyoto-u.ac.jp '
_publ_contact_author_fax ' +81-75-753-3970 '
_publ_contact_author_name ' Hiroyuki Furutaa'
_publ_contact_author_phone ' +81-75-753-4010 '
_publ_section_title
;
 "N-Fused Porphyrin" from N-Confused Porphyrin
;
_journal_name_full 'Journal of the American Chemical Society'
_journal_page_first 2945
_journal_page_last 2946
_journal_paper_doi 10.1021/ja9902672
_journal_volume 121
_journal_year 1999
_chemical_formula_moiety ' C44 H27 Br N4 '
_chemical_formula_sum 'C44 H27 Br N4'
_chemical_formula_weight 691.63
_chemical_name_common N-Fused
_space_group_IT_number 9
_symmetry_cell_setting monoclinic
_symmetry_Int_Tables_number 9
_symmetry_space_group_name_Hall 'C -2yc'
_symmetry_space_group_name_H-M 'C 1 c 1'
_audit_creation_date 'Fri Feb 19 18:55:34 1999'
_audit_creation_method 'from TEXRAY.INF file'
_cell_angle_alpha 90
_cell_angle_beta 94
_cell_angle_gamma 90(1)
_cell_formula_units_Z 4
_cell_length_a 21.119(3)
_cell_length_b 12.021(4)
_cell_length_c 12.901(3)
_cell_measurement_reflns_used 0
_cell_measurement_temperature 296.2
_cell_measurement_theta_max 0.0
_cell_measurement_theta_min 0.0
_cell_volume 3267.2(14)
_computing_cell_refinement 'MSC/AFC Diffractometer Control'
_computing_data_collection 'MSC/AFC Diffractometer Control'
_computing_data_reduction teXsan
_computing_publication_material teXsan
_computing_structure_refinement teXsan
_diffrn_ambient_temperature 296.2
_diffrn_measurement_device_type 'Rigaku unknown'
_diffrn_orient_matrix_UB_11 -0.02763
_diffrn_orient_matrix_UB_12 -0.06078
_diffrn_orient_matrix_UB_13 0.02441
_diffrn_orient_matrix_UB_21 -0.03610
_diffrn_orient_matrix_UB_22 0.02776
_diffrn_orient_matrix_UB_23 -0.04743
_diffrn_orient_matrix_UB_31 0.01367
_diffrn_orient_matrix_UB_32 -0.04955
_diffrn_orient_matrix_UB_33 -0.05652
_diffrn_radiation_detector 'scintillation counter'
_diffrn_radiation_monochromator graphite
_diffrn_radiation_source 'Rigaku sealed tube'
_diffrn_radiation_type 'Mo K\a'
_diffrn_radiation_wavelength 0.7107
_diffrn_reflns_av_R_equivalents 0.040
_diffrn_reflns_av_sigmaI/netI 0.000
_diffrn_reflns_limit_h_max 27
_diffrn_reflns_limit_h_min -27
_diffrn_reflns_limit_k_max 15
_diffrn_reflns_limit_k_min 0
_diffrn_reflns_limit_l_max 0
_diffrn_reflns_limit_l_min -16
_diffrn_reflns_number 4127
_diffrn_reflns_reduction_process 'Lp corrections applied'
_diffrn_reflns_theta_max 0.00
_diffrn_reflns_theta_min 2.41
_diffrn_standards_decay_% 0.00
_diffrn_standards_interval_count 0
_diffrn_standards_number 0
_exptl_absorpt_coefficient_mu 0.074
_exptl_absorpt_correction_type none
_exptl_crystal_colour violet
_exptl_crystal_density_diffrn 1.244
_exptl_crystal_description prismatic
_exptl_crystal_F_000 1276.00
_exptl_crystal_size_max 0.400
_exptl_crystal_size_mid 0.300
_exptl_crystal_size_min 0.200
_refine_diff_density_max 0.40
_refine_diff_density_min 0.00
_refine_ls_abs_structure_Flack 1.00000
_refine_ls_extinction_method none
_refine_ls_goodness_of_fit_all 1.689
_refine_ls_goodness_of_fit_ref 1.690
_refine_ls_hydrogen_treatment noref
_refine_ls_matrix_type full
_refine_ls_number_constraints 0
_refine_ls_number_parameters 440
_refine_ls_number_reflns 2611
_refine_ls_number_restraints 1
_refine_ls_R_factor_all 0.0652
_refine_ls_R_factor_gt 0.0650
_refine_ls_shift/su_max 5.8800
_refine_ls_shift/su_mean 0.9627
_refine_ls_structure_factor_coef Fsqd
_refine_ls_weighting_details 'w = 1/[\s^2^(Fo^2^) + 0.00000(Fo^2^)^2^]'
_refine_ls_weighting_scheme calc
_refine_ls_wR_factor_all 0.0400
_refine_ls_wR_factor_gt 0.0000
_refine_ls_wR_factor_ref 0.0400
_reflns_number_gt 2611
_reflns_number_total 3942
_reflns_threshold_expression I>1.00\J(I)
_cod_data_source_file ja9902672.cif
_cod_data_source_block '___JA9902672-24'
_cod_original_cell_volume 3267.2(9)
_cod_original_sg_symbol_H-M 'C c '
_cod_original_formula_sum ' C44 H27 Br N4 '
_cod_database_code 4116350

loop_
_symmetry_equiv_pos_as_xyz
x,y,z
x,-y,1/2+z
1/2+x,1/2+y,z
1/2+x,1/2-y,1/2+z

loop_
_atom_site_label
_atom_site_type_symbol
_atom_site_fract_x
_atom_site_fract_y
_atom_site_fract_z
_atom_site_U_iso_or_equiv
_atom_site_adp_type
_atom_site_occupancy
_atom_site_calc_flag
Br(1) Br 0.4342 0.19191(6) 1.2796 0.0550(2) Uani 1.00 d
N(1) N 0.6119(3) 0.4375(4) 1.1436(4) 0.037(2) Uani 1.00 d
N(2) N 0.5866(3) 0.2428(4) 1.0950(4) 0.046(2) Uani 1.00 d
N(3) N 0.6031(3) 0.1086(4) 0.9538(4) 0.040(2) Uani 1.00 d
N(4) N 0.6774(3) 0.2845(4) 0.9430(4) 0.040(2) Uani 1.00 d
C(1) C 0.6531(3) 0.5011(5) 1.0864(5) 0.035(2) Uani 1.00 d
C(2) C 0.6482(3) 0.6092(5) 1.1332(6) 0.049(2) Uani 1.00 d
C(3) C 0.6086(3) 0.6075(6) 1.2121(6) 0.046(2) Uani 1.00 d
C(4) C 0.5845(3) 0.5002(6) 1.2203(5) 0.035(2) Uani 1.00 d
C(5) C 0.5417(3) 0.4415(5) 1.2730(5) 0.034(2) Uani 1.00 d
C(6) C 0.5373(3) 0.3341(5) 1.2263(5) 0.038(2) Uani 1.00 d
C(7) C 0.5074(3) 0.2323(5) 1.2127(5) 0.039(2) Uani 1.00 d
C(8) C 0.5385(3) 0.1716(5) 1.1332(5) 0.039(2) Uani 1.00 d
C(9) C 0.5284(3) 0.0685(5) 1.0849(5) 0.037(2) Uani 1.00 d
C(10) C 0.5654(3) 0.0384(5) 1.0011(5) 0.039(2) Uani 1.00 d
C(11) C 0.5779(3) -0.0680(6) 0.9630(6) 0.050(2) Uani 1.00 d
C(12) C 0.6241(3) -0.0599(6) 0.8954(6) 0.046(2) Uani 1.00 d
C(13) C 0.6411(3) 0.0553(5) 0.8893(5) 0.038(2) Uani 1.00 d
C(14) C 0.6917(3) 0.1098(5) 0.8458(5) 0.035(2) Uani 1.00 d
C(15) C 0.7077(3) 0.2213(5) 0.8715(5) 0.040(2) Uani 1.00 d
C(16) C 0.7579(3) 0.2881(6) 0.8288(5) 0.052(2) Uani 1.00 d
C(17) C 0.7588(3) 0.3846(5) 0.8707(6) 0.043(2) Uani 1.00 d
C(18) C 0.7070(3) 0.3849(6) 0.9452(5) 0.043(2) Uani 1.00 d
C(19) C 0.6923(3) 0.4803(5) 1.0073(5) 0.041(2) Uani 1.00 d
C(20) C 0.5832(3) 0.3335(5) 1.1452(5) 0.041(2) Uani 1.00 d
C(21) C 0.5087(3) 0.4810(5) 1.3639(5) 0.036(2) Uani 1.00 d
C(22) C 0.4941(3) 0.4078(5) 1.4424(6) 0.046(2) Uani 1.00 d
C(23) C 0.4630(4) 0.4450(7) 1.5262(6) 0.059(3) Uani 1.00 d
C(24) C 0.4461(4) 0.5538(7) 1.5343(6) 0.054(3) Uani 1.00 d
C(25) C 0.4615(3) 0.6275(6) 1.4586(6) 0.052(2) Uani 1.00 d
C(26) C 0.4916(3) 0.5902(5) 1.3726(5) 0.043(2) Uani 1.00 d
C(27) C 0.4842(3) -0.0145(5) 1.1231(5) 0.039(2) Uani 1.00 d
C(28) C 0.4921(4) -0.0556(6) 1.2237(6) 0.057(2) Uani 1.00 d
C(29) C 0.4479(5) -0.1306(6) 1.2564(7) 0.071(3) Uani 1.00 d
C(30) C 0.3965(4) -0.1673(7) 1.1911(7) 0.083(3) Uani 1.00 d
C(31) C 0.3913(4) -0.1305(7) 1.0923(7) 0.072(3) Uani 1.00 d
C(32) C 0.4340(4) -0.0555(6) 1.0569(6) 0.055(2) Uani 1.00 d
C(33) C 0.7317(3) 0.0475(5) 0.7752(5) 0.036(2) Uani 1.00 d
C(34) C 0.7970(3) 0.0399(6) 0.7942(6) 0.046(2) Uani 1.00 d
C(35) C 0.8332(4) -0.0169(7) 0.7277(6) 0.056(3) Uani 1.00 d
C(36) C 0.8045(4) -0.0716(7) 0.6431(6) 0.061(3) Uani 1.00 d
C(37) C 0.7423(4) -0.0659(7) 0.6263(6) 0.067(3) Uani 1.00 d
C(38) C 0.7028(3) -0.0072(6) 0.6912(5) 0.047(2) Uani 1.00 d
C(39) C 0.7307(3) 0.5808(5) 0.9810(5) 0.041(2) Uani 1.00 d
C(40) C 0.7160(4) 0.6392(6) 0.8922(6) 0.057(2) Uani 1.00 d
C(41) C 0.7525(4) 0.7333(7) 0.8660(7) 0.067(3) Uani 1.00 d
C(42) C 0.8016(4) 0.7641(7) 0.9298(8) 0.074(3) Uani 1.00 d
C(43) C 0.8173(4) 0.7062(7) 1.0179(7) 0.069(3) Uani 1.00 d
C(44) C 0.7822(4) 0.6143(7) 1.0428(6) 0.056(3) Uani 1.00 d
H(1) H 0.6200 0.1820 0.9820 0.0000 Uiso 1.00 calc
H(2) H 0.6424 -0.1207 0.8605 0.0000 Uiso 1.00 calc
H(3) H 0.5565 -0.1366 0.9814 0.0000 Uiso 1.00 calc
H(4) H 0.5991 0.6705 1.2564 0.0000 Uiso 1.00 calc
H(5) H 0.6704 0.6740 1.1153 0.0000 Uiso 1.00 calc
H(6) H 0.7874 0.4432 0.8618 0.0000 Uiso 1.00 calc
H(7) H 0.7854 0.2629 0.7794 0.0000 Uiso 1.00 calc
H(8) H 0.5072 0.3314 1.4413 0.0000 Uiso 1.00 calc
H(9) H 0.4533 0.3941 1.5814 0.0000 Uiso 1.00 calc
H(10) H 0.4247 0.5785 1.5957 0.0000 Uiso 1.00 calc
H(11) H 0.4510 0.7056 1.4674 0.0000 Uiso 1.00 calc
H(12) H 0.5002 0.6419 1.3214 0.0000 Uiso 1.00 calc
H(13) H 0.5258 -0.0302 1.2711 0.0000 Uiso 1.00 calc
H(14) H 0.4533 -0.1565 1.3293 0.0000 Uiso 1.00 calc
H(15) H 0.3684 -0.2171 1.2233 0.0000 Uiso 1.00 calc
H(16) H 0.3574 -0.1575 1.0509 0.0000 Uiso 1.00 calc
H(17) H 0.4298 -0.0309 0.9888 0.0000 Uiso 1.00 calc
H(18) H 0.8180 0.0756 0.8562 0.0000 Uiso 1.00 calc
H(19) H 0.8774 -0.0209 0.7403 0.0000 Uiso 1.00 calc
H(20) H 0.8282 -0.1124 0.5987 0.0000 Uiso 1.00 calc
H(21) H 0.7206 -0.1060 0.5701 0.0000 Uiso 1.00 calc
H(22) H 0.6574 -0.0060 0.6798 0.0000 Uiso 1.00 calc
H(23) H 0.6793 0.6190 0.8508 0.0000 Uiso 1.00 calc
H(24) H 0.7412 0.7739 0.8044 0.0000 Uiso 1.00 calc
H(25) H 0.8254 0.8285 0.9177 0.0000 Uiso 1.00 calc
H(26) H 0.8514 0.7321 1.0671 0.0000 Uiso 1.00 calc
H(27) H 0.7959 0.5711 1.1056 0.0000 Uiso 1.00 calc

loop_
_atom_site_aniso_label
_atom_site_aniso_U_11
_atom_site_aniso_U_22
_atom_site_aniso_U_33
_atom_site_aniso_U_12
_atom_site_aniso_U_13
_atom_site_aniso_U_23
Br(1) 0.0523(4) 0.0514(4) 0.0639(4) -0.0083(5) 0.0220(3) -0.0013(6)
N(1) 0.039(3) 0.032(3) 0.041(3) -0.004(2) 0.009(3) -0.005(3)
N(2) 0.053(3) 0.032(3) 0.055(4) -0.008(3) 0.022(3) -0.008(3)
N(3) 0.043(3) 0.036(3) 0.042(3) -0.006(3) 0.007(3) -0.012(3)
N(4) 0.049(3) 0.029(3) 0.042(3) 0.003(2) 0.013(3) 0.001(2)
C(1) 0.031(3) 0.033(4) 0.042(4) -0.004(3) 0.006(3) -0.004(3)
C(2) 0.041(4) 0.037(4) 0.069(5) -0.015(3) 0.009(4) -0.003(4)
C(3) 0.050(4) 0.038(4) 0.050(5) -0.006(3) 0.010(4) -0.014(3)
C(4) 0.043(4) 0.031(4) 0.032(4) -0.005(3) 0.008(3) -0.008(3)
C(5) 0.038(4) 0.026(4) 0.036(4) -0.001(3) -0.003(3) 0.004(3)
C(6) 0.036(3) 0.042(4) 0.036(4) 0.003(3) 0.001(3) 0.005(3)
C(7) 0.030(3) 0.037(3) 0.050(4) -0.006(3) 0.007(3) 0.003(3)
C(8) 0.038(3) 0.037(4) 0.043(4) -0.001(3) 0.008(3) 0.004(3)
C(9) 0.033(3) 0.030(3) 0.049(4) -0.001(3) 0.003(3) -0.005(3)
C(10) 0.038(4) 0.038(4) 0.042(4) 0.001(3) 0.002(3) -0.007(3)
C(11) 0.052(4) 0.039(4) 0.058(5) -0.013(3) 0.003(4) -0.012(4)
C(12) 0.042(4) 0.037(4) 0.060(5) 0.000(3) 0.014(4) -0.003(3)
C(13) 0.035(4) 0.039(4) 0.039(4) 0.004(3) 0.000(3) -0.006(3)
C(14) 0.032(3) 0.038(4) 0.035(4) -0.002(3) 0.001(3) -0.004(3)
C(15) 0.047(4) 0.047(4) 0.026(3) 0.001(3) 0.002(3) -0.001(3)
C(16) 0.057(4) 0.058(5) 0.044(4) 0.002(3) 0.021(4) 0.010(3)
C(17) 0.045(4) 0.032(4) 0.051(4) -0.015(3) -0.012(3) 0.006(3)
C(18) 0.050(4) 0.043(4) 0.037(4) -0.001(3) 0.000(3) 0.007(3)
C(19) 0.046(4) 0.028(4) 0.048(4) -0.007(3) 0.005(3) 0.004(3)
C(20) 0.043(4) 0.043(4) 0.037(4) -0.009(3) 0.002(3) -0.004(3)
C(21) 0.033(3) 0.042(4) 0.032(4) 0.003(3) -0.003(3) 0.004(3)
C(22) 0.054(4) 0.033(4) 0.052(4) 0.007(3) 0.002(4) -0.001(3)
C(23) 0.060(5) 0.067(6) 0.053(5) -0.002(4) 0.018(4) 0.008(4)
C(24) 0.065(5) 0.063(5) 0.036(5) 0.002(4) 0.020(4) -0.008(4)
C(25) 0.057(4) 0.039(4) 0.061(5) 0.005(4) 0.012(4) -0.013(4)
C(26) 0.053(4) 0.029(4) 0.049(4) 0.001(3) 0.018(3) -0.001(3)
C(27) 0.039(4) 0.037(3) 0.040(4) 0.005(3) 0.007(3) -0.002(3)
C(28) 0.071(5) 0.044(4) 0.054(5) 0.001(4) -0.004(4) 0.006(4)
C(29) 0.114(8) 0.044(5) 0.058(6) -0.015(5) 0.030(5) 0.019(5)
C(30) 0.084(7) 0.059(6) 0.109(8) -0.039(5) 0.030(6) 0.011(5)
C(31) 0.067(6) 0.079(7) 0.068(7) -0.035(5) -0.004(5) 0.000(5)
C(32) 0.059(5) 0.058(5) 0.048(5) -0.013(4) 0.006(4) 0.004(4)
C(33) 0.044(4) 0.029(3) 0.037(4) 0.001(3) 0.009(3) -0.004(3)
C(34) 0.040(4) 0.048(5) 0.048(5) -0.008(4) 0.001(4) -0.001(4)
C(35) 0.050(5) 0.061(5) 0.060(5) 0.019(4) 0.017(4) 0.007(4)
C(36) 0.056(5) 0.067(5) 0.060(5) 0.025(4) 0.013(4) -0.003(4)
C(37) 0.088(6) 0.070(6) 0.041(5) 0.004(5) 0.002(4) -0.019(4)
C(38) 0.042(4) 0.054(5) 0.045(4) 0.010(4) -0.001(3) -0.006(4)
C(39) 0.043(4) 0.036(4) 0.044(4) 0.002(3) 0.007(3) -0.001(3)
C(40) 0.055(5) 0.064(5) 0.051(5) 0.001(4) -0.001(4) 0.007(4)
C(41) 0.072(6) 0.052(5) 0.080(6) 0.013(4) 0.022(5) 0.032(5)
C(42) 0.059(5) 0.044(5) 0.121(8) -0.022(4) 0.017(5) 0.016(5)
C(43) 0.067(5) 0.064(6) 0.074(6) -0.017(5) -0.003(5) -0.001(5)
C(44) 0.060(5) 0.055(5) 0.054(5) -0.018(4) 0.010(4) 0.009(4)

loop_
_atom_type_symbol
_atom_type_description
_atom_type_scat_dispersion_real
_atom_type_scat_dispersion_imag
_atom_type_scat_source
C C 0.003 0.002
;International Tables for Crystallography
(1992, Vol. C, Tables 4.2.6.8 and 6.1.1.1)
;
H H 0.000 0.000
;International Tables for Crystallography
(1992, Vol. C, Table 6.1.1.2)
;

loop_
_geom_angle_atom_site_label_1
_geom_angle_atom_site_label_2
_geom_angle_atom_site_label_3
_geom_angle
_geom_angle_site_symmetry_1
_geom_angle_site_symmetry_2
_geom_angle_site_symmetry_3
_geom_angle_publ_flag
C(1) N(1) C(4) 112.4(5) 1_555 1_555 1_555 yes
C(1) N(1) C(20) 141.6(6) 1_555 1_555 1_555 yes
C(4) N(1) C(20) 105.7(6) 1_555 1_555 1_555 yes
C(8) N(2) C(20) 105.5(6) 1_555 1_555 1_555 yes
C(10) N(3) C(13) 112.3(5) 1_555 1_555 1_555 yes
C(10) N(3) H(1) 126.4(6) 1_555 1_555 1_555 no
C(13) N(3) H(1) 115.1(6) 1_555 1_555 1_555 no
C(15) N(4) C(18) 105.5(6) 1_555 1_555 1_555 yes
N(1) C(1) C(2) 101.8(5) 1_555 1_555 1_555 yes
N(1) C(1) C(19) 135.6(6) 1_555 1_555 1_555 yes
C(2) C(1) C(19) 122.5(6) 1_555 1_555 1_555 yes
C(1) C(2) C(3) 111.5(6) 1_555 1_555 1_555 yes
C(1) C(2) H(5) 126.1(7) 1_555 1_555 1_555 no
C(3) C(2) H(5) 122.4(7) 1_555 1_555 1_555 no
C(2) C(3) C(4) 108.5(6) 1_555 1_555 1_555 yes
C(2) C(3) H(4) 126.0(7) 1_555 1_555 1_555 no
C(4) C(3) H(4) 125.5(7) 1_555 1_555 1_555 no
N(1) C(4) C(3) 105.8(6) 1_555 1_555 1_555 yes
N(1) C(4) C(5) 113.3(6) 1_555 1_555 1_555 yes
C(3) C(4) C(5) 140.8(7) 1_555 1_555 1_555 yes
C(4) C(5) C(6) 106.4(6) 1_555 1_555 1_555 yes
C(4) C(5) C(21) 126.4(6) 1_555 1_555 1_555 yes
C(6) C(5) C(21) 127.1(6) 1_555 1_555 1_555 yes
C(5) C(6) C(7) 150.6(6) 1_555 1_555 1_555 yes
C(5) C(6) C(20) 106.1(5) 1_555 1_555 1_555 yes
C(7) C(6) C(20) 102.9(5) 1_555 1_555 1_555 yes
Br(1) C(7) C(6) 123.5(5) 1_555 1_555 1_555 yes
Br(1) C(7) C(8) 128.3(5) 1_555 1_555 1_555 yes
C(6) C(7) C(8) 108.0(6) 1_555 1_555 1_555 yes
N(2) C(8) C(7) 108.0(5) 1_555 1_555 1_555 yes
N(2) C(8) C(9) 117.6(6) 1_555 1_555 1_555 yes
C(7) C(8) C(9) 134.3(6) 1_555 1_555 1_555 yes
C(8) C(9) C(10) 119.3(6) 1_555 1_555 1_555 yes
C(8) C(9) C(27) 122.1(6) 1_555 1_555 1_555 yes
C(10) C(9) C(27) 118.4(5) 1_555 1_555 1_555 yes
N(3) C(10) C(9) 124.2(6) 1_555 1_555 1_555 yes
N(3) C(10) C(11) 106.4(6) 1_555 1_555 1_555 yes
C(9) C(10) C(11) 128.7(6) 1_555 1_555 1_555 yes
C(10) C(11) C(12) 108.8(6) 1_555 1_555 1_555 yes
C(10) C(11) H(3) 125.6(7) 1_555 1_555 1_555 no
C(12) C(11) H(3) 125.6(7) 1_555 1_555 1_555 no
C(11) C(12) C(13) 107.4(6) 1_555 1_555 1_555 yes
C(11) C(12) H(2) 125.6(7) 1_555 1_555 1_555 no
C(13) C(12) H(2) 127.0(7) 1_555 1_555 1_555 no
N(3) C(13) C(12) 105.1(6) 1_555 1_555 1_555 yes
N(3) C(13) C(14) 121.7(6) 1_555 1_555 1_555 yes
C(12) C(13) C(14) 132.3(6) 1_555 1_555 1_555 yes
C(13) C(14) C(15) 121.6(6) 1_555 1_555 1_555 yes
C(13) C(14) C(33) 119.4(5) 1_555 1_555 1_555 yes
C(15) C(14) C(33) 118.9(6) 1_555 1_555 1_555 yes
N(4) C(15) C(14) 124.1(6) 1_555 1_555 1_555 yes
N(4) C(15) C(16) 109.3(5) 1_555 1_555 1_555 yes
C(14) C(15) C(16) 126.6(6) 1_555 1_555 1_555 yes
C(15) C(16) C(17) 109.1(6) 1_555 1_555 1_555 yes
C(15) C(16) H(7) 125.1(7) 1_555 1_555 1_555 no
C(17) C(16) H(7) 125.9(7) 1_555 1_555 1_555 no
C(16) C(17) C(18) 106.4(6) 1_555 1_555 1_555 yes
C(16) C(17) H(6) 128.2(7) 1_555 1_555 1_555 no
C(18) C(17) H(6) 125.3(7) 1_555 1_555 1_555 no
N(4) C(18) C(17) 109.8(6) 1_555 1_555 1_555 yes
N(4) C(18) C(19) 126.8(6) 1_555 1_555 1_555 yes
C(17) C(18) C(19) 123.4(6) 1_555 1_555 1_555 yes
C(1) C(19) C(18) 135.8(6) 1_555 1_555 1_555 yes
C(1) C(19) C(39) 112.4(5) 1_555 1_555 1_555 yes
C(18) C(19) C(39) 111.8(6) 1_555 1_555 1_555 yes
N(1) C(20) N(2) 136.2(6) 1_555 1_555 1_555 yes
N(1) C(20) C(6) 108.4(5) 1_555 1_555 1_555 yes
N(2) C(20) C(6) 115.4(6) 1_555 1_555 1_555 yes
C(5) C(21) C(22) 120.9(6) 1_555 1_555 1_555 yes
C(5) C(21) C(26) 120.9(6) 1_555 1_555 1_555 yes
C(22) C(21) C(26) 118.2(6) 1_555 1_555 1_555 yes
C(21) C(22) C(23) 120.5(6) 1_555 1_555 1_555 yes
C(21) C(22) H(8) 121.0(7) 1_555 1_555 1_555 no
C(23) C(22) H(8) 118.4(7) 1_555 1_555 1_555 no
C(22) C(23) C(24) 120.9(7) 1_555 1_555 1_555 yes
C(22) C(23) H(9) 120.5(8) 1_555 1_555 1_555 no
C(24) C(23) H(9) 118.6(8) 1_555 1_555 1_555 no
C(23) C(24) C(25) 119.2(8) 1_555 1_555 1_555 yes
C(23) C(24) H(10) 119.3(8) 1_555 1_555 1_555 no
C(25) C(24) H(10) 121.5(8) 1_555 1_555 1_555 no
C(24) C(25) C(26) 120.2(7) 1_555 1_555 1_555 yes
C(24) C(25) H(11) 118.1(7) 1_555 1_555 1_555 no
C(26) C(25) H(11) 121.6(7) 1_555 1_555 1_555 no
C(21) C(26) C(25) 120.9(6) 1_555 1_555 1_555 yes
C(21) C(26) H(12) 121.0(7) 1_555 1_555 1_555 no
C(25) C(26) H(12) 118.2(6) 1_555 1_555 1_555 no
C(9) C(27) C(28) 121.1(6) 1_555 1_555 1_555 yes
C(9) C(27) C(32) 120.2(6) 1_555 1_555 1_555 yes
C(28) C(27) C(32) 118.6(6) 1_555 1_555 1_555 yes
C(27) C(28) C(29) 118.6(7) 1_555 1_555 1_555 yes
C(27) C(28) H(13) 121.3(7) 1_555 1_555 1_555 no
C(29) C(28) H(13) 120.1(8) 1_555 1_555 1_555 no
C(28) C(29) C(30) 122.2(8) 1_555 1_555 1_555 yes
C(28) C(29) H(14) 117.4(9) 1_555 1_555 1_555 no
C(30) C(29) H(14) 120.4(9) 1_555 1_555 1_555 no
C(29) C(30) C(31) 118.3(8) 1_555 1_555 1_555 yes
C(29) C(30) H(15) 114.5(8) 1_555 1_555 1_555 no
C(31) C(30) H(15) 127.2(8) 1_555 1_555 1_555 no
C(30) C(31) C(32) 121.2(8) 1_555 1_555 1_555 yes
C(30) C(31) H(16) 116.1(9) 1_555 1_555 1_555 no
C(32) C(31) H(16) 122.6(9) 1_555 1_555 1_555 no
C(27) C(32) C(31) 120.9(7) 1_555 1_555 1_555 yes
C(27) C(32) H(17) 118.9(8) 1_555 1_555 1_555 no
C(31) C(32) H(17) 120.3(8) 1_555 1_555 1_555 no
C(14) C(33) C(34) 121.7(6) 1_555 1_555 1_555 yes
C(14) C(33) C(38) 119.0(6) 1_555 1_555 1_555 yes
C(34) C(33) C(38) 119.2(6) 1_555 1_555 1_555 yes
C(33) C(34) C(35) 121.0(7) 1_555 1_555 1_555 yes
C(33) C(34) H(18) 119.9(7) 1_555 1_555 1_555 no
C(35) C(34) H(18) 119.1(6) 1_555 1_555 1_555 no
C(34) C(35) C(36) 120.0(8) 1_555 1_555 1_555 yes
C(34) C(35) H(19) 120.7(8) 1_555 1_555 1_555 no
C(36) C(35) H(19) 119.3(8) 1_555 1_555 1_555 no
C(35) C(36) C(37) 118.8(8) 1_555 1_555 1_555 yes
C(35) C(36) H(20) 121.0(8) 1_555 1_555 1_555 no
C(37) C(36) H(20) 120.1(8) 1_555 1_555 1_555 no
C(36) C(37) C(38) 123.6(7) 1_555 1_555 1_555 yes
C(36) C(37) H(21) 121.0(8) 1_555 1_555 1_555 no
C(38) C(37) H(21) 115.4(8) 1_555 1_555 1_555 no
C(33) C(38) C(37) 117.3(6) 1_555 1_555 1_555 yes
C(33) C(38) H(22) 119.8(7) 1_555 1_555 1_555 no
C(37) C(38) H(22) 122.9(7) 1_555 1_555 1_555 no
C(19) C(39) C(40) 120.6(6) 1_555 1_555 1_555 yes
C(19) C(39) C(44) 121.7(6) 1_555 1_555 1_555 yes
C(40) C(39) C(44) 117.7(7) 1_555 1_555 1_555 yes
C(39) C(40) C(41) 121.0(7) 1_555 1_555 1_555 yes
C(39) C(40) H(23) 118.3(7) 1_555 1_555 1_555 no
C(41) C(40) H(23) 120.6(7) 1_555 1_555 1_555 no
C(40) C(41) C(42) 119.1(8) 1_555 1_555 1_555 yes
C(40) C(41) H(24) 120.0(8) 1_555 1_555 1_555 no
C(42) C(41) H(24) 120.9(9) 1_555 1_555 1_555 no
C(41) C(42) C(43) 120.7(8) 1_555 1_555 1_555 yes
C(41) C(42) H(25) 121.9(10) 1_555 1_555 1_555 no
C(43) C(42) H(25) 117.4(9) 1_555 1_555 1_555 no
C(42) C(43) C(44) 120.2(8) 1_555 1_555 1_555 yes
C(42) C(43) H(26) 120.5(8) 1_555 1_555 1_555 no
C(44) C(43) H(26) 119.2(8) 1_555 1_555 1_555 no
C(39) C(44) C(43) 121.3(7) 1_555 1_555 1_555 yes
C(39) C(44) H(27) 119.9(8) 1_555 1_555 1_555 no
C(43) C(44) H(27) 118.7(8) 1_555 1_555 1_555 no

loop_
_geom_bond_atom_site_label_1
_geom_bond_atom_site_label_2
_geom_bond_distance
_geom_bond_site_symmetry_1
_geom_bond_site_symmetry_2
_geom_bond_publ_flag
Br(1) C(7) 1.887(7) 1_555 1_555 yes
N(1) C(1) 1.407(9) 1_555 1_555 yes
N(1) C(4) 1.401(9) 1_555 1_555 yes
N(1) C(20) 1.390(8) 1_555 1_555 yes
N(2) C(8) 1.442(9) 1_555 1_555 yes
N(2) C(20) 1.273(8) 1_555 1_555 yes
N(3) C(10) 1.337(9) 1_555 1_555 yes
N(3) C(13) 1.357(9) 1_555 1_555 yes
N(4) C(15) 1.387(9) 1_555 1_555 yes
N(4) C(18) 1.359(9) 1_555 1_555 yes
C(1) C(2) 1.440(9) 1_555 1_555 yes
C(1) C(19) 1.382(9) 1_555 1_555 yes
C(2) C(3) 1.36(1) 1_555 1_555 yes
C(3) C(4) 1.39(1) 1_555 1_555 yes
C(4) C(5) 1.366(9) 1_555 1_555 yes
C(5) C(6) 1.425(9) 1_555 1_555 yes
C(5) C(21) 1.485(9) 1_555 1_555 yes
C(6) C(7) 1.382(9) 1_555 1_555 yes
C(6) C(20) 1.477(9) 1_555 1_555 yes
C(7) C(8) 1.454(9) 1_555 1_555 yes
C(8) C(9) 1.397(9) 1_555 1_555 yes
C(9) C(10) 1.425(9) 1_555 1_555 yes
C(9) C(27) 1.475(9) 1_555 1_555 yes
C(10) C(11) 1.402(10) 1_555 1_555 yes
C(11) C(12) 1.36(1) 1_555 1_555 yes
C(12) C(13) 1.434(10) 1_555 1_555 yes
C(13) C(14) 1.404(9) 1_555 1_555 yes
C(14) C(15) 1.416(9) 1_555 1_555 yes
C(14) C(33) 1.488(9) 1_555 1_555 yes
C(15) C(16) 1.468(9) 1_555 1_555 yes
C(16) C(17) 1.279(10) 1_555 1_555 yes
C(17) C(18) 1.507(10) 1_555 1_555 yes
C(18) C(19) 1.445(10) 1_555 1_555 yes
C(19) C(39) 1.507(9) 1_555 1_555 yes
C(21) C(22) 1.393(10) 1_555 1_555 yes
C(21) C(26) 1.368(9) 1_555 1_555 yes
C(22) C(23) 1.38(1) 1_555 1_555 yes
C(23) C(24) 1.36(1) 1_555 1_555 yes
C(24) C(25) 1.37(1) 1_555 1_555 yes
C(25) C(26) 1.39(1) 1_555 1_555 yes
C(27) C(28) 1.388(10) 1_555 1_555 yes
C(27) C(32) 1.402(10) 1_555 1_555 yes
C(28) C(29) 1.39(1) 1_555 1_555 yes
C(29) C(30) 1.40(1) 1_555 1_555 yes
C(30) C(31) 1.35(1) 1_555 1_555 yes
C(31) C(32) 1.38(1) 1_555 1_555 yes
C(33) C(34) 1.386(9) 1_555 1_555 yes
C(33) C(38) 1.373(9) 1_555 1_555 yes
C(34) C(35) 1.37(1) 1_555 1_555 yes
C(35) C(36) 1.38(1) 1_555 1_555 yes
C(36) C(37) 1.32(1) 1_555 1_555 yes
C(37) C(38) 1.41(1) 1_555 1_555 yes
C(39) C(40) 1.360(10) 1_555 1_555 yes
C(39) C(44) 1.36(1) 1_555 1_555 yes
C(40) C(41) 1.42(1) 1_555 1_555 yes
C(41) C(42) 1.33(1) 1_555 1_555 yes
C(42) C(43) 1.35(1) 1_555 1_555 yes
C(43) C(44) 1.38(1) 1_555 1_555 yes

loop_
_geom_contact_atom_site_label_1
_geom_contact_atom_site_label_2
_geom_contact_distance
_geom_contact_site_symmetry_1
_geom_contact_site_symmetry_2
N(2) C(25) 3.441(9) 1_555 2_564
N(3) C(37) 3.594(10) 1_555 2_555
N(4) C(3) 3.471(9) 1_555 2_564
C(2) C(16) 3.524(9) 1_555 2_565
C(3) C(15) 3.497(9) 1_555 2_565
C(3) C(18) 3.532(9) 1_555 2_565
C(4) C(23) 3.52(1) 1_555 2_564
C(5) C(24) 3.559(10) 1_555 2_564
C(6) C(24) 3.31(1) 1_555 2_564
C(20) C(24) 3.42(1) 1_555 2_564
C(20) C(25) 3.425(9) 1_555 2_564

loop_
_geom_torsion_atom_site_label_1
_geom_torsion_atom_site_label_2
_geom_torsion_atom_site_label_3
_geom_torsion_atom_site_label_4
_geom_torsion
_geom_torsion_site_symmetry_1
_geom_torsion_site_symmetry_2
_geom_torsion_site_symmetry_3
_geom_torsion_site_symmetry_4
_geom_torsion_publ_flag
Br(1) C(7) C(6) C(5) 0(1) 1_555 1_555 1_555 1_555 yes
Br(1) C(7) C(6) C(20) -170.0(4) 1_555 1_555 1_555 1_555 yes
Br(1) C(7) C(8) N(2) 171.5(4) 1_555 1_555 1_555 1_555 yes
Br(1) C(7) C(8) C(9) -3(1) 1_555 1_555 1_555 1_555 yes
N(1) C(1) C(2) C(3) 1.2(7) 1_555 1_555 1_555 1_555 yes
N(1) C(1) C(19) C(18) 2(1) 1_555 1_555 1_555 1_555 yes
N(1) C(1) C(19) C(39) -175.2(7) 1_555 1_555 1_555 1_555 yes
N(1) C(4) C(3) C(2) 0.6(7) 1_555 1_555 1_555 1_555 yes
N(1) C(4) C(5) C(6) -2.9(7) 1_555 1_555 1_555 1_555 yes
N(1) C(4) C(5) C(21) 174.7(6) 1_555 1_555 1_555 1_555 yes
N(1) C(20) N(2) C(8) -175.3(7) 1_555 1_555 1_555 1_555 yes
N(1) C(20) C(6) C(5) -1.3(7) 1_555 1_555 1_555 1_555 yes
N(1) C(20) C(6) C(7) 173.7(5) 1_555 1_555 1_555 1_555 yes
N(2) C(8) C(7) C(6) -2.9(7) 1_555 1_555 1_555 1_555 yes
N(2) C(8) C(9) C(10) -0.1(9) 1_555 1_555 1_555 1_555 yes
N(2) C(8) C(9) C(27) 174.9(5) 1_555 1_555 1_555 1_555 yes
N(2) C(20) N(1) C(1) 6(1) 1_555 1_555 1_555 1_555 yes
N(2) C(20) N(1) C(4) 178.8(7) 1_555 1_555 1_555 1_555 yes
N(2) C(20) C(6) C(5) 179.3(6) 1_555 1_555 1_555 1_555 yes
N(2) C(20) C(6) C(7) -5.7(7) 1_555 1_555 1_555 1_555 yes
N(3) C(10) C(9) C(8) -10.7(10) 1_555 1_555 1_555 1_555 yes
N(3) C(10) C(9) C(27) 174.2(6) 1_555 1_555 1_555 1_555 yes
N(3) C(10) C(11) C(12) 1.5(8) 1_555 1_555 1_555 1_555 yes
N(3) C(13) C(12) C(11) -0.5(7) 1_555 1_555 1_555 1_555 yes
N(3) C(13) C(14) C(15) 3.5(9) 1_555 1_555 1_555 1_555 yes
N(3) C(13) C(14) C(33) -179.7(6) 1_555 1_555 1_555 1_555 yes
N(4) C(15) C(14) C(13) 2.5(10) 1_555 1_555 1_555 1_555 yes
N(4) C(15) C(14) C(33) -174.4(6) 1_555 1_555 1_555 1_555 yes
N(4) C(15) C(16) C(17) 0.2(8) 1_555 1_555 1_555 1_555 yes
N(4) C(18) C(17) C(16) 0.1(8) 1_555 1_555 1_555 1_555 yes
N(4) C(18) C(19) C(1) 8(1) 1_555 1_555 1_555 1_555 yes
N(4) C(18) C(19) C(39) -174.1(6) 1_555 1_555 1_555 1_555 yes
C(1) N(1) C(4) C(3) 0.2(7) 1_555 1_555 1_555 1_555 yes
C(1) N(1) C(4) C(5) 176.7(5) 1_555 1_555 1_555 1_555 yes
C(1) N(1) C(20) C(6) -172.3(8) 1_555 1_555 1_555 1_555 yes
C(1) C(2) C(3) C(4) -1.2(8) 1_555 1_555 1_555 1_555 yes
C(1) C(19) C(18) C(17) -172.7(7) 1_555 1_555 1_555 1_555 yes
C(1) C(19) C(39) C(40) -106.2(7) 1_555 1_555 1_555 1_555 yes
C(1) C(19) C(39) C(44) 76.0(8) 1_555 1_555 1_555 1_555 yes
C(2) C(1) N(1) C(4) -0.8(7) 1_555 1_555 1_555 1_555 yes
C(2) C(1) N(1) C(20) 170.8(8) 1_555 1_555 1_555 1_555 yes
C(2) C(1) C(19) C(18) -179.2(7) 1_555 1_555 1_555 1_555 yes
C(2) C(1) C(19) C(39) 2.9(9) 1_555 1_555 1_555 1_555 yes
C(2) C(3) C(4) C(5) -174.3(8) 1_555 1_555 1_555 1_555 yes
C(3) C(2) C(1) C(19) -177.5(6) 1_555 1_555 1_555 1_555 yes
C(3) C(4) N(1) C(20) -174.4(5) 1_555 1_555 1_555 1_555 yes
C(3) C(4) C(5) C(6) 171.7(8) 1_555 1_555 1_555 1_555 yes
C(3) C(4) C(5) C(21) -10(1) 1_555 1_555 1_555 1_555 yes
C(4) N(1) C(1) C(19) 177.6(7) 1_555 1_555 1_555 1_555 yes
C(4) N(1) C(20) C(6) -0.4(7) 1_555 1_555 1_555 1_555 yes
C(4) C(5) C(6) C(7) -167(1) 1_555 1_555 1_555 1_555 yes
C(4) C(5) C(6) C(20) 2.5(7) 1_555 1_555 1_555 1_555 yes
C(4) C(5) C(21) C(22) -146.0(7) 1_555 1_555 1_555 1_555 yes
C(4) C(5) C(21) C(26) 34.2(10) 1_555 1_555 1_555 1_555 yes
C(5) C(4) N(1) C(20) 2.1(7) 1_555 1_555 1_555 1_555 yes
C(5) C(6) C(7) C(8) 174(1) 1_555 1_555 1_555 1_555 yes
C(5) C(21) C(22) C(23) -179.5(6) 1_555 1_555 1_555 1_555 yes
C(5) C(21) C(26) C(25) -179.0(6) 1_555 1_555 1_555 1_555 yes
C(6) C(5) C(21) C(22) 31.1(10) 1_555 1_555 1_555 1_555 yes
C(6) C(5) C(21) C(26) -148.7(6) 1_555 1_555 1_555 1_555 yes
C(6) C(7) C(8) C(9) -177.5(7) 1_555 1_555 1_555 1_555 yes
C(6) C(20) N(2) C(8) 3.9(7) 1_555 1_555 1_555 1_555 yes
C(7) C(6) C(5) C(21) 14(1) 1_555 1_555 1_555 1_555 yes
C(7) C(8) N(2) C(20) -0.6(7) 1_555 1_555 1_555 1_555 yes
C(7) C(8) C(9) C(10) 174.2(7) 1_555 1_555 1_555 1_555 yes
C(7) C(8) C(9) C(27) -10(1) 1_555 1_555 1_555 1_555 yes
C(8) C(7) C(6) C(20) 4.7(7) 1_555 1_555 1_555 1_555 yes
C(8) C(9) C(10) C(11) 158.5(7) 1_555 1_555 1_555 1_555 yes
C(8) C(9) C(27) C(28) -58.4(9) 1_555 1_555 1_555 1_555 yes
C(8) C(9) C(27) C(32) 123.2(7) 1_555 1_555 1_555 1_555 yes
C(9) C(8) N(2) C(20) 175.0(6) 1_555 1_555 1_555 1_555 yes
C(9) C(10) N(3) C(13) 169.3(6) 1_555 1_555 1_555 1_555 yes
C(9) C(10) C(11) C(12) -169.2(6) 1_555 1_555 1_555 1_555 yes
C(9) C(27) C(28) C(29) 177.9(7) 1_555 1_555 1_555 1_555 yes
C(9) C(27) C(32) C(31) -178.1(7) 1_555 1_555 1_555 1_555 yes
C(10) N(3) C(13) C(12) 1.5(7) 1_555 1_555 1_555 1_555 yes
C(10) N(3) C(13) C(14) -168.9(6) 1_555 1_555 1_555 1_555 yes
C(10) C(9) C(27) C(28) 116.6(7) 1_555 1_555 1_555 1_555 yes
C(10) C(9) C(27) C(32) -61.8(8) 1_555 1_555 1_555 1_555 yes
C(10) C(11) C(12) C(13) -0.6(8) 1_555 1_555 1_555 1_555 yes
C(11) C(10) N(3) C(13) -1.9(7) 1_555 1_555 1_555 1_555 yes
C(11) C(10) C(9) C(27) -16.6(10) 1_555 1_555 1_555 1_555 yes
C(11) C(12) C(13) C(14) 168.4(7) 1_555 1_555 1_555 1_555 yes
C(12) C(13) C(14) C(15) -163.9(7) 1_555 1_555 1_555 1_555 yes
C(12) C(13) C(14) C(33) 12(1) 1_555 1_555 1_555 1_555 yes
C(13) C(14) C(15) C(16) -177.8(6) 1_555 1_555 1_555 1_555 yes
C(13) C(14) C(33) C(34) -124.2(7) 1_555 1_555 1_555 1_555 yes
C(13) C(14) C(33) C(38) 53.4(9) 1_555 1_555 1_555 1_555 yes
C(14) C(15) N(4) C(18) 179.6(6) 1_555 1_555 1_555 1_555 yes
C(14) C(15) C(16) C(17) -179.5(6) 1_555 1_555 1_555 1_555 yes
C(14) C(33) C(34) C(35) -179.3(7) 1_555 1_555 1_555 1_555 yes
C(14) C(33) C(38) C(37) -179.7(6) 1_555 1_555 1_555 1_555 yes
C(15) N(4) C(18) C(17) 0.1(7) 1_555 1_555 1_555 1_555 yes
C(15) N(4) C(18) C(19) 179.4(6) 1_555 1_555 1_555 1_555 yes
C(15) C(14) C(33) C(34) 52.7(9) 1_555 1_555 1_555 1_555 yes
C(15) C(14) C(33) C(38) -129.7(7) 1_555 1_555 1_555 1_555 yes
C(15) C(16) C(17) C(18) -0.2(7) 1_555 1_555 1_555 1_555 yes
C(16) C(15) N(4) C(18) -0.2(7) 1_555 1_555 1_555 1_555 yes
C(16) C(15) C(14) C(33) 5.4(10) 1_555 1_555 1_555 1_555 yes
C(16) C(17) C(18) C(19) -179.3(6) 1_555 1_555 1_555 1_555 yes
C(17) C(18) C(19) C(39) 5.2(8) 1_555 1_555 1_555 1_555 yes
C(18) C(19) C(39) C(40) 75.4(8) 1_555 1_555 1_555 1_555 yes
C(18) C(19) C(39) C(44) -102.4(8) 1_555 1_555 1_555 1_555 yes
C(19) C(1) N(1) C(20) -10(1) 1_555 1_555 1_555 1_555 yes
C(19) C(39) C(40) C(41) -179.1(7) 1_555 1_555 1_555 1_555 yes
C(19) C(39) C(44) C(43) 179.7(7) 1_555 1_555 1_555 1_555 yes
C(20) C(6) C(5) C(21) -175.1(6) 1_555 1_555 1_555 1_555 yes
C(21) C(22) C(23) C(24) 0(1) 1_555 1_555 1_555 1_555 yes
C(21) C(26) C(25) C(24) -2.7(10) 1_555 1_555 1_555 1_555 yes
C(22) C(21) C(26) C(25) 1.2(9) 1_555 1_555 1_555 1_555 yes
C(22) C(23) C(24) C(25) -1(1) 1_555 1_555 1_555 1_555 yes
C(23) C(22) C(21) C(26) 0.3(10) 1_555 1_555 1_555 1_555 yes
C(23) C(24) C(25) C(26) 2(1) 1_555 1_555 1_555 1_555 yes
C(27) C(28) C(29) C(30) 1(1) 1_555 1_555 1_555 1_555 yes
C(27) C(32) C(31) C(30) 0(1) 1_555 1_555 1_555 1_555 yes
C(28) C(27) C(32) C(31) 3(1) 1_555 1_555 1_555 1_555 yes
C(28) C(29) C(30) C(31) 2(1) 1_555 1_555 1_555 1_555 yes
C(29) C(28) C(27) C(32) -3(1) 1_555 1_555 1_555 1_555 yes
C(29) C(30) C(31) C(32) -2(1) 1_555 1_555 1_555 1_555 yes
C(33) C(34) C(35) C(36) -2(1) 1_555 1_555 1_555 1_555 yes
C(33) C(38) C(37) C(36) 0(1) 1_555 1_555 1_555 1_555 yes
C(34) C(33) C(38) C(37) -2.0(10) 1_555 1_555 1_555 1_555 yes
C(34) C(35) C(36) C(37) 1(1) 1_555 1_555 1_555 1_555 yes
C(35) C(34) C(33) C(38) 3(1) 1_555 1_555 1_555 1_555 yes
C(35) C(36) C(37) C(38) 0(1) 1_555 1_555 1_555 1_555 yes
C(39) C(40) C(41) C(42) 0(1) 1_555 1_555 1_555 1_555 yes
C(39) C(44) C(43) C(42) -1(1) 1_555 1_555 1_555 1_555 yes
C(40) C(39) C(44) C(43) 1(1) 1_555 1_555 1_555 1_555 yes
C(40) C(41) C(42) C(43) 0(1) 1_555 1_555 1_555 1_555 yes
C(41) C(40) C(39) C(44) -1(1) 1_555 1_555 1_555 1_555 yes
C(41) C(42) C(43) C(44) 0(1) 1_555 1_555 1_555 1_555 yes
